data_7160312
loop_
_publ_author_name
'Chang, Meng-Yang'
'Lin, Chun-Yi'

_publ_section_title
;
 Construction of Diaryl Oxacyclic Sulfones via Bi(OTf)3-catalyzed
 Intramolecular Cyclocondensation of 1,3-Diaroylsulfones
;
_journal_name_full 'Organic &amp; Biomolecular Chemistry'
_journal_paper_doi 10.1039/D4OB01916D
_journal_year 2025
_chemical_formula_moiety 'C16 H10 Br2 O3 S'
_chemical_formula_sum 'C16 H10 Br2 O3 S'
_chemical_formula_weight 442.12
_space_group_crystal_system monoclinic
_space_group_IT_number 14
_space_group_name_Hall '-P 2yn'
_space_group_name_H-M_alt 'P 1 21/n 1'
_atom_sites_solution_hydrogens geom
_atom_sites_solution_primary dual
_audit_creation_date 2024-01-02
_audit_creation_method
;
Olex2 1.5
(compiled 2023.08.24 svn.re1ec1418 for OlexSys, GUI svn.r6817)
;
_audit_update_record
;
2024-11-08 deposited with the CCDC.	2024-12-30 downloaded from the CCDC.
;
_cell_angle_alpha 90
_cell_angle_beta 101.652(4)
_cell_angle_gamma 90
_cell_formula_units_Z 4
_cell_length_a 8.4471(3)
_cell_length_b 10.9120(4)
_cell_length_c 17.0111(6)
_cell_measurement_reflns_used 7663
_cell_measurement_temperature 130(2)
_cell_measurement_theta_max 26.1880
_cell_measurement_theta_min 2.2200
_cell_volume 1535.68(10)
_computing_cell_refinement 'CrysAlisPro 1.171.41.123a (Rigaku OD, 2022)'
_computing_data_collection 'CrysAlisPro 1.171.41.123a (Rigaku OD, 2022)'
_computing_data_reduction 'CrysAlisPro 1.171.41.123a (Rigaku OD, 2022)'
_computing_molecular_graphics 'Olex2 1.5 (Dolomanov et al., 2009)'
_computing_publication_material 'Olex2 1.5 (Dolomanov et al., 2009)'
_computing_structure_refinement 'SHELXL 2018/3 (Sheldrick, 2015)'
_computing_structure_solution 'SHELXT  (Sheldrick, 2015)'
_diffrn_ambient_temperature 130(2)
_diffrn_detector 'Hybrid Pixel Array Detector'
_diffrn_detector_area_resol_mean 10.0000
_diffrn_measured_fraction_theta_full 0.999
_diffrn_measured_fraction_theta_max 0.953
_diffrn_measurement_details
;
List of Runs (angles in degrees, time in seconds):

  # Type    Start    End  Width  t~exp~   \w     \q     \k     \f   Frames
#--------------------------------------------------------------------------
  1  \w    -79.00 100.00   0.50    3.90    --   10.60  19.00 120.00  358
  2  \w    -15.00 100.00   0.50    3.90    --   10.60  77.00 120.00  230
  3  \w    -79.00  36.00   0.50    3.90    --   10.60 -77.00 150.00  230
  4  \w    -79.00  41.00   0.50    3.90    --   10.60 -57.00  30.00  240
  5  \w    -17.00  86.00   0.50    3.90    --   10.60  57.00  90.00  206
  6  \w     23.00  78.00   0.50    3.90    --  -10.90  82.00  30.00  110
;
_diffrn_measurement_device 'four-circle diffractometer'
_diffrn_measurement_device_type 'XtaLAB Pro II AFC12 (RINC): Kappa single'
_diffrn_measurement_method '\w scans'
_diffrn_orient_matrix_type 'CrysAlisPro convention (1999,Acta A55,543-557)'
_diffrn_orient_matrix_UB_11 -0.0249913000
_diffrn_orient_matrix_UB_12 -0.0082335000
_diffrn_orient_matrix_UB_13 -0.0420015000
_diffrn_orient_matrix_UB_21 -0.0231676000
_diffrn_orient_matrix_UB_22 -0.0610727000
_diffrn_orient_matrix_UB_23 0.0063739000
_diffrn_orient_matrix_UB_31 -0.0787960000
_diffrn_orient_matrix_UB_32 0.0205967000
_diffrn_orient_matrix_UB_33 0.0020890000
_diffrn_radiation_monochromator mirror
_diffrn_radiation_probe x-ray
_diffrn_radiation_type 'Mo K\a'
_diffrn_radiation_wavelength 0.71073
_diffrn_reflns_av_R_equivalents 0.0467
_diffrn_reflns_av_unetI/netI 0.0419
_diffrn_reflns_Laue_measured_fraction_full 0.999
_diffrn_reflns_Laue_measured_fraction_max 0.953
_diffrn_reflns_limit_h_max 10
_diffrn_reflns_limit_h_min -10
_diffrn_reflns_limit_k_max 13
_diffrn_reflns_limit_k_min -13
_diffrn_reflns_limit_l_max 21
_diffrn_reflns_limit_l_min -21
_diffrn_reflns_number 17704
_diffrn_reflns_point_group_measured_fraction_full 0.999
_diffrn_reflns_point_group_measured_fraction_max 0.953
_diffrn_reflns_theta_full 25.242
_diffrn_reflns_theta_max 27.125
_diffrn_reflns_theta_min 2.231
_diffrn_source 'micro-focus sealed X-ray tube'
_diffrn_source_type 'Rigaku (Mo) X-ray Source'
_exptl_absorpt_coefficient_mu 5.423
_exptl_absorpt_correction_T_max 1.00000
_exptl_absorpt_correction_T_min 0.10807
_exptl_absorpt_correction_type multi-scan
_exptl_absorpt_process_details
;
CrysAlisPro 1.171.41.123a (Rigaku Oxford Diffraction, 2022)
Empirical absorption correction using spherical harmonics,
implemented in SCALE3 ABSPACK scaling algorithm.
;
_exptl_crystal_colour yellow
_exptl_crystal_colour_primary yellow
_exptl_crystal_density_diffrn 1.912
_exptl_crystal_description block
_exptl_crystal_F_000 864
_exptl_crystal_size_max 0.4
_exptl_crystal_size_mid 0.4
_exptl_crystal_size_min 0.2
_refine_diff_density_max 1.603
_refine_diff_density_min -0.659
_refine_diff_density_rms 0.109
_refine_ls_extinction_method none
_refine_ls_goodness_of_fit_ref 1.079
_refine_ls_hydrogen_treatment constr
_refine_ls_matrix_type full
_refine_ls_number_parameters 199
_refine_ls_number_reflns 3230
_refine_ls_number_restraints 0
_refine_ls_restrained_S_all 1.079
_refine_ls_R_factor_all 0.0601
_refine_ls_R_factor_gt 0.0432
_refine_ls_shift/su_max 0.000
_refine_ls_shift/su_mean 0.000
_refine_ls_structure_factor_coef Fsqd
_refine_ls_weighting_details 'w=1/[\s^2^(Fo^2^)+(0.0332P)^2^+5.1047P] where P=(Fo^2^+2Fc^2^)/3'
_refine_ls_weighting_scheme calc
_refine_ls_wR_factor_gt 0.0940
_refine_ls_wR_factor_ref 0.0994
_reflns_Friedel_coverage 0.000
_reflns_number_gt 2639
_reflns_number_total 3230
_reflns_threshold_expression 'I > 2\s(I)'
_cod_data_source_file d4ob01916d2.cif
_cod_data_source_block k11212-myc-f(ynp1020)_auto
_cod_database_code 7160312
_shelx_shelxl_version_number 2018/3
_shelx_space_group_comment
;
The symmetry employed for this shelxl refinement is uniquely defined
by the following loop, which should always be used as a source of
symmetry information in preference to the above space-group names.
They are only intended as comments.
;
_shelx_estimated_absorpt_t_max 0.410
_shelx_estimated_absorpt_t_min 0.220
_reflns_odcompleteness_completeness 99.67
_reflns_odcompleteness_iscentric 1
_reflns_odcompleteness_theta 26.32
_olex2_refinement_description
;
1. Fixed Uiso
 At 1.2 times of:
  All C(H) groups
2.a Aromatic/amide H refined with riding coordinates:
 C8(H2), C15(H16), C1(H8), C9(H4), C3(H10), C4(H11), C2(H9), C12(H19),
 C14(H17), C13(H18)
;
_olex2_submission_special_instructions 'No special instructions were received'
_oxdiff_exptl_absorpt_empirical_details
;
Empirical correction (ABSPACK) includes:
- Absorption correction using spherical harmonics
- Frame scaling
;
_oxdiff_exptl_absorpt_empirical_full_max 5.727
_oxdiff_exptl_absorpt_empirical_full_min 0.499

loop_
_space_group_symop_operation_xyz
'x, y, z'
'-x+1/2, y+1/2, -z+1/2'
'-x, -y, -z'
'x-1/2, -y-1/2, z-1/2'

loop_
_atom_site_label
_atom_site_type_symbol
_atom_site_fract_x
_atom_site_fract_y
_atom_site_fract_z
_atom_site_U_iso_or_equiv
_atom_site_adp_type
_atom_site_occupancy
_atom_site_site_symmetry_order
_atom_site_calc_flag
_atom_site_refinement_flags_posn
_atom_site_refinement_flags_adp
_atom_site_refinement_flags_occupancy
_atom_site_disorder_assembly
_atom_site_disorder_group
Br20 Br 0.08141(6) 0.74282(5) 0.72110(3) 0.03484(16) Uani 1 1 d . . . . .
Br13 Br 0.41712(6) 0.92869(5) 0.39072(3) 0.03753(16) Uani 1 1 d . . . . .
S1 S 0.60356(12) 0.65606(10) 0.59721(6) 0.0192(2) Uani 1 1 d . . . . .
O6 O 0.3271(3) 0.8307(3) 0.61844(15) 0.0162(6) Uani 1 1 d . . . . .
O24 O 0.6051(4) 0.5241(3) 0.60275(18) 0.0274(7) Uani 1 1 d . . . . .
O23 O 0.7484(3) 0.7109(3) 0.58104(18) 0.0268(7) Uani 1 1 d . . . . .
C14 C 0.3993(5) 0.8476(4) 0.7595(2) 0.0179(8) Uani 1 1 d . . . . .
C7 C 0.1932(5) 0.8351(4) 0.4837(2) 0.0157(8) Uani 1 1 d . . . . .
C2 C 0.4383(5) 0.7048(4) 0.5276(2) 0.0189(9) Uani 1 1 d . . . . .
H2 H 0.423369 0.672331 0.474821 0.023 Uiso 1 1 calc R U . . .
C12 C 0.2115(5) 0.8998(4) 0.4153(2) 0.0194(9) Uani 1 1 d . . . . .
C1 C 0.3298(5) 0.7855(4) 0.5432(2) 0.0170(8) Uani 1 1 d . . . . .
C5 C 0.4341(5) 0.7915(4) 0.6851(2) 0.0174(9) Uani 1 1 d . . . . .
C16 C 0.2168(5) 0.8976(4) 0.8482(2) 0.0236(9) Uani 1 1 d . . . . .
H16 H 0.112485 0.893523 0.860922 0.028 Uiso 1 1 calc R U . . .
C15 C 0.2473(5) 0.8395(4) 0.7806(2) 0.0195(9) Uani 1 1 d . . . . .
C8 C 0.0366(5) 0.8189(4) 0.4972(2) 0.0196(9) Uani 1 1 d . . . . .
H8 H 0.021536 0.776469 0.543856 0.024 Uiso 1 1 calc R U . . .
C4 C 0.5586(5) 0.7165(4) 0.6838(2) 0.0191(9) Uani 1 1 d . . . . .
H4 H 0.626372 0.695296 0.733575 0.023 Uiso 1 1 calc R U . . .
C10 C -0.0756(5) 0.9288(4) 0.3772(3) 0.0266(10) Uani 1 1 d . . . . .
H10 H -0.166878 0.960730 0.341040 0.032 Uiso 1 1 calc R U . . .
C11 C 0.0792(6) 0.9479(4) 0.3629(3) 0.0251(10) Uani 1 1 d . . . . .
H11 H 0.093871 0.993649 0.317410 0.030 Uiso 1 1 calc R U . . .
C9 C -0.0966(5) 0.8633(4) 0.4441(3) 0.0234(9) Uani 1 1 d . . . . .
H9 H -0.202243 0.849026 0.453372 0.028 Uiso 1 1 calc R U . . .
C19 C 0.5230(5) 0.9097(4) 0.8116(2) 0.0236(9) Uani 1 1 d . . . . .
H19 H 0.628488 0.912628 0.800104 0.028 Uiso 1 1 calc R U . . .
C17 C 0.3399(6) 0.9615(4) 0.8970(3) 0.0301(11) Uani 1 1 d . . . . .
H17 H 0.319210 1.002280 0.943188 0.036 Uiso 1 1 calc R U . . .
C18 C 0.4926(6) 0.9670(4) 0.8795(3) 0.0284(10) Uani 1 1 d . . . . .
H18 H 0.576584 1.010003 0.914207 0.034 Uiso 1 1 calc R U . . .

loop_
_atom_site_aniso_label
_atom_site_aniso_U_11
_atom_site_aniso_U_22
_atom_site_aniso_U_33
_atom_site_aniso_U_23
_atom_site_aniso_U_13
_atom_site_aniso_U_12
Br20 0.0296(3) 0.0476(3) 0.0293(3) -0.0055(2) 0.0108(2) -0.0144(2)
Br13 0.0349(3) 0.0449(3) 0.0388(3) 0.0116(2) 0.0218(2) 0.0019(2)
S1 0.0159(5) 0.0202(5) 0.0239(5) 0.0008(4) 0.0099(4) 0.0021(4)
O6 0.0170(14) 0.0203(15) 0.0126(13) -0.0010(11) 0.0058(11) 0.0022(12)
O24 0.0273(17) 0.0197(16) 0.0381(18) 0.0013(13) 0.0133(14) 0.0048(13)
O23 0.0180(15) 0.0329(18) 0.0328(17) 0.0039(14) 0.0131(13) -0.0016(13)
C14 0.022(2) 0.016(2) 0.0167(19) 0.0023(16) 0.0062(17) 0.0038(17)
C7 0.0161(19) 0.016(2) 0.0158(19) -0.0069(16) 0.0057(16) -0.0011(16)
C2 0.019(2) 0.021(2) 0.0171(19) -0.0025(17) 0.0055(17) -0.0033(17)
C12 0.025(2) 0.019(2) 0.0165(19) -0.0053(16) 0.0100(17) -0.0029(17)
C1 0.020(2) 0.017(2) 0.0164(19) -0.0027(16) 0.0090(16) -0.0060(17)
C5 0.018(2) 0.018(2) 0.017(2) 0.0041(16) 0.0056(17) -0.0049(17)
C16 0.027(2) 0.024(2) 0.022(2) 0.0052(18) 0.0102(18) 0.0038(19)
C15 0.020(2) 0.017(2) 0.020(2) 0.0025(17) 0.0036(17) 0.0022(17)
C8 0.019(2) 0.019(2) 0.021(2) -0.0029(17) 0.0061(17) -0.0037(17)
C4 0.018(2) 0.023(2) 0.018(2) 0.0037(17) 0.0056(16) 0.0017(17)
C10 0.028(2) 0.026(2) 0.022(2) -0.0085(19) -0.0045(19) 0.0070(19)
C11 0.036(3) 0.023(2) 0.017(2) -0.0026(17) 0.0073(19) 0.001(2)
C9 0.020(2) 0.024(2) 0.026(2) -0.0075(19) 0.0040(18) -0.0025(18)
C19 0.027(2) 0.025(2) 0.019(2) 0.0036(18) 0.0035(18) -0.0013(19)
C17 0.048(3) 0.025(2) 0.018(2) 0.0017(18) 0.008(2) 0.004(2)
C18 0.037(3) 0.029(3) 0.017(2) 0.0006(18) 0.0001(19) -0.008(2)

loop_
_atom_type_symbol
_atom_type_description
_atom_type_scat_dispersion_real
_atom_type_scat_dispersion_imag
_atom_type_scat_source
C C 0.0033 0.0016 'International Tables Vol C Tables 4.2.6.8 and 6.1.1.4'
H H 0.0000 0.0000 'International Tables Vol C Tables 4.2.6.8 and 6.1.1.4'
Br Br -0.2901 2.4595 'International Tables Vol C Tables 4.2.6.8 and 6.1.1.4'
O O 0.0106 0.0060 'International Tables Vol C Tables 4.2.6.8 and 6.1.1.4'
S S 0.1246 0.1234 'International Tables Vol C Tables 4.2.6.8 and 6.1.1.4'

loop_
_geom_angle_atom_site_label_1
_geom_angle_atom_site_label_2
_geom_angle_atom_site_label_3
_geom_angle
_geom_angle_site_symmetry_1
_geom_angle_site_symmetry_3
_geom_angle_publ_flag
O24 S1 C2 110.4(2) . . ?
O24 S1 C4 109.06(19) . . ?
O23 S1 O24 115.56(19) . . ?
O23 S1 C2 110.04(19) . . ?
O23 S1 C4 110.3(2) . . ?
C2 S1 C4 100.4(2) . . ?
C5 O6 C1 121.7(3) . . ?
C15 C14 C5 122.6(4) . . ?
C19 C14 C5 119.2(4) . . ?
C19 C14 C15 118.2(4) . . ?
C12 C7 C1 123.7(4) . . ?
C12 C7 C8 117.9(4) . . ?
C8 C7 C1 118.4(4) . . ?
S1 C2 H2 117.9 . . ?
C1 C2 S1 124.1(3) . . ?
C1 C2 H2 117.9 . . ?
C7 C12 Br13 122.0(3) . . ?
C11 C12 Br13 116.9(3) . . ?
C11 C12 C7 121.1(4) . . ?
O6 C1 C7 110.4(3) . . ?
C2 C1 O6 124.2(4) . . ?
C2 C1 C7 125.4(4) . . ?
O6 C5 C14 111.4(3) . . ?
C4 C5 O6 124.7(4) . . ?
C4 C5 C14 123.8(4) . . ?
C15 C16 H16 120.4 . . ?
C17 C16 H16 120.4 . . ?
C17 C16 C15 119.2(4) . . ?
C14 C15 Br20 121.2(3) . . ?
C16 C15 Br20 117.5(3) . . ?
C16 C15 C14 121.2(4) . . ?
C7 C8 H8 119.3 . . ?
C9 C8 C7 121.4(4) . . ?
C9 C8 H8 119.3 . . ?
S1 C4 H4 118.1 . . ?
C5 C4 S1 123.9(3) . . ?
C5 C4 H4 118.1 . . ?
C11 C10 H10 120.0 . . ?
C9 C10 H10 120.0 . . ?
C9 C10 C11 120.1(4) . . ?
C12 C11 C10 119.7(4) . . ?
C12 C11 H11 120.2 . . ?
C10 C11 H11 120.2 . . ?
C8 C9 C10 119.7(4) . . ?
C8 C9 H9 120.1 . . ?
C10 C9 H9 120.1 . . ?
C14 C19 H19 119.8 . . ?
C18 C19 C14 120.4(4) . . ?
C18 C19 H19 119.8 . . ?
C16 C17 H17 119.5 . . ?
C16 C17 C18 121.0(4) . . ?
C18 C17 H17 119.5 . . ?
C19 C18 H18 120.0 . . ?
C17 C18 C19 119.9(4) . . ?
C17 C18 H18 120.0 . . ?

loop_
_geom_bond_atom_site_label_1
_geom_bond_atom_site_label_2
_geom_bond_distance
_geom_bond_site_symmetry_2
_geom_bond_publ_flag
Br20 C15 1.878(4) . ?
Br13 C12 1.893(4) . ?
S1 O24 1.442(3) . ?
S1 O23 1.437(3) . ?
S1 C2 1.722(4) . ?
S1 C4 1.725(4) . ?
O6 C1 1.376(5) . ?
O6 C5 1.368(5) . ?
C14 C5 1.488(6) . ?
C14 C15 1.404(6) . ?
C14 C19 1.401(6) . ?
C7 C12 1.396(6) . ?
C7 C1 1.475(6) . ?
C7 C8 1.399(6) . ?
C2 H2 0.9500 . ?
C2 C1 1.335(6) . ?
C12 C11 1.385(6) . ?
C5 C4 1.336(6) . ?
C16 H16 0.9500 . ?
C16 C15 1.382(6) . ?
C16 C17 1.381(6) . ?
C8 H8 0.9500 . ?
C8 C9 1.381(6) . ?
C4 H4 0.9500 . ?
C10 H10 0.9500 . ?
C10 C11 1.393(6) . ?
C10 C9 1.384(6) . ?
C11 H11 0.9500 . ?
C9 H9 0.9500 . ?
C19 H19 0.9500 . ?
C19 C18 1.383(6) . ?
C17 H17 0.9500 . ?
C17 C18 1.382(7) . ?
C18 H18 0.9500 . ?

loop_
_geom_torsion_atom_site_label_1
_geom_torsion_atom_site_label_2
_geom_torsion_atom_site_label_3
_geom_torsion_atom_site_label_4
_geom_torsion
_geom_torsion_site_symmetry_1
_geom_torsion_site_symmetry_2
_geom_torsion_site_symmetry_3
_geom_torsion_site_symmetry_4
_geom_torsion_publ_flag
Br13 C12 C11 C10 179.4(3) . . . . ?
S1 C2 C1 O6 -6.7(6) . . . . ?
S1 C2 C1 C7 175.8(3) . . . . ?
O6 C5 C4 S1 -0.5(6) . . . . ?
O24 S1 C2 C1 125.1(4) . . . . ?
O24 S1 C4 C5 -122.7(4) . . . . ?
O23 S1 C2 C1 -106.1(4) . . . . ?
O23 S1 C4 C5 109.3(4) . . . . ?
C14 C5 C4 S1 -177.4(3) . . . . ?
C14 C19 C18 C17 0.9(7) . . . . ?
C7 C12 C11 C10 -1.8(6) . . . . ?
C7 C8 C9 C10 -2.1(6) . . . . ?
C2 S1 C4 C5 -6.7(4) . . . . ?
C12 C7 C1 O6 123.1(4) . . . . ?
C12 C7 C1 C2 -59.1(6) . . . . ?
C12 C7 C8 C9 1.1(6) . . . . ?
C1 O6 C5 C14 -176.1(3) . . . . ?
C1 O6 C5 C4 6.6(6) . . . . ?
C1 C7 C12 Br13 1.0(6) . . . . ?
C1 C7 C12 C11 -177.8(4) . . . . ?
C1 C7 C8 C9 179.8(4) . . . . ?
C5 O6 C1 C7 175.0(3) . . . . ?
C5 O6 C1 C2 -2.8(6) . . . . ?
C5 C14 C15 Br20 6.4(6) . . . . ?
C5 C14 C15 C16 -176.9(4) . . . . ?
C5 C14 C19 C18 177.4(4) . . . . ?
C16 C17 C18 C19 1.2(7) . . . . ?
C15 C14 C5 O6 54.8(5) . . . . ?
C15 C14 C5 C4 -127.9(5) . . . . ?
C15 C14 C19 C18 -3.4(6) . . . . ?
C15 C16 C17 C18 -0.7(7) . . . . ?
C8 C7 C12 Br13 179.6(3) . . . . ?
C8 C7 C12 C11 0.8(6) . . . . ?
C8 C7 C1 O6 -55.5(5) . . . . ?
C8 C7 C1 C2 122.4(5) . . . . ?
C4 S1 C2 C1 10.1(4) . . . . ?
C11 C10 C9 C8 1.1(6) . . . . ?
C9 C10 C11 C12 0.8(6) . . . . ?
C19 C14 C5 O6 -126.0(4) . . . . ?
C19 C14 C5 C4 51.3(6) . . . . ?
C19 C14 C15 Br20 -172.8(3) . . . . ?
C19 C14 C15 C16 3.9(6) . . . . ?
C17 C16 C15 Br20 174.9(3) . . . . ?
C17 C16 C15 C14 -1.9(6) . . . . ?
